data_7248660
loop_
_publ_author_name
'Ward, Jas S.'

_publ_section_title
;
 The atypical solubility of silver(i) pentafluorobenzoate and its use as a
 catch-and-release agent
;
_journal_issue 23
_journal_name_full CrystEngComm
_journal_page_first 3088
_journal_page_last 3097
_journal_paper_doi 10.1039/D4CE00441H
_journal_volume 26
_journal_year 2024
_chemical_formula_moiety 'C32 H20 Ag2 F10 O6, 2(C9 H10 O)'
_chemical_formula_sum 'C50 H40 Ag2 F10 O8'
_chemical_formula_weight 1174.56
_space_group_crystal_system triclinic
_space_group_IT_number 2
_space_group_name_Hall '-P 1'
_space_group_name_H-M_alt 'P -1'
_atom_sites_solution_hydrogens geom
_atom_sites_solution_primary dual
_audit_creation_date 2024-02-23
_audit_creation_method
;
Olex2 1.2
(compiled 2018.05.29 svn.r3508 for OlexSys, GUI svn.r5506)
;
_audit_update_record
;
2024-02-23 deposited with the CCDC.	2024-05-20 downloaded from the CCDC.
;
_cell_angle_alpha 85.841(4)
_cell_angle_beta 85.713(3)
_cell_angle_gamma 84.263(3)
_cell_formula_units_Z 1
_cell_length_a 7.2534(3)
_cell_length_b 11.0121(5)
_cell_length_c 13.8225(6)
_cell_measurement_reflns_used 12381
_cell_measurement_temperature 120.00(11)
_cell_measurement_theta_max 76.2500
_cell_measurement_theta_min 3.1970
_cell_volume 1093.11(8)
_computing_cell_refinement 'CrysAlisPro 1.171.43.100a (Rigaku OD, 2023)'
_computing_data_collection 'CrysAlisPro system (CCD 43.100a 64-bit (release 06-12-2023))'
_computing_data_reduction 'CrysAlisPro 1.171.43.100a (Rigaku OD, 2023)'
_computing_molecular_graphics 'Olex2 (Dolomanov et al., 2009)'
_computing_publication_material 'Olex2 (Dolomanov et al., 2009)'
_computing_structure_refinement 'ShelXL (Sheldrick, 2015)'
_computing_structure_solution 'ShelXT (Sheldrick, 2015)'
_diffrn_ambient_environment N~2~
_diffrn_ambient_temperature 120.00(11)
_diffrn_detector 'Hybrid Pixel Array Detector'
_diffrn_detector_area_resol_mean 10.0000
_diffrn_detector_type 'HyPix-Arc 100'
_diffrn_measured_fraction_theta_full 0.998
_diffrn_measured_fraction_theta_max 0.995
_diffrn_measurement_details
;
List of Runs (angles in degrees, time in seconds):

  # Type    Start    End  Width  t~exp~   \w     \q     \k     \f   Frames
#--------------------------------------------------------------------------
  1  \w    -54.00 -13.00   0.50    0.10    --  -87.66  57.00  60.00   82
  2  \w   -112.00 -36.00   0.50    0.10    --  -87.66  77.00-150.00  152
  3  \w   -112.00 -36.00   0.50    0.10    --  -87.66  77.00-150.00  152
  4  \w    -58.00 -14.00   0.50    0.10    --  -87.66  59.00-166.00   88
  5  \w    -58.00  22.00   0.50    0.05    --  -51.43  59.00-166.00  160
  6  \w     -4.00  25.00   0.50    0.05    --  -51.43  19.00 -90.00   58
  7  \w    -54.00 -13.00   0.50    0.10    --  -87.66  57.00 120.00   82
  8  \w     -4.00  25.00   0.50    0.05    --  -51.43  19.00 120.00   58
  9  \w     63.00 106.00   0.50    0.10    --  102.08  19.00-180.00   86
 10  \w     85.00 176.00   0.50    0.10    --  102.08  59.00-166.00  182
 11  \w     83.00 161.00   0.50    0.10    --  102.08  77.00-150.00  156
 12  \w     34.00 126.00   0.50    0.05    --   51.81  59.00-166.00  184
 13  \w     34.00 126.00   0.50    0.05    --   51.81  59.00-166.00  184
 14  \w    129.00 165.00   0.50    0.10    --  102.08  19.00-180.00   72
 15  \w     85.00 176.00   0.50    0.10    --  102.08  59.00-166.00  182
 16  \w    126.00 152.00   0.50    0.10    --  102.08  57.00 -60.00   52
 17  \w    122.00 168.00   0.50    0.10    --  102.08  77.00 120.00   92
 18  \w     78.00 113.00   0.50    0.10    --  102.08  77.00 120.00   70
 19  \w    119.00 168.00   0.50    0.10    --  102.08 125.00 120.00   98
 20  \w     81.00 149.00   0.50    0.10    --  102.08 125.00  60.00  136
 21  \w     81.00 152.00   0.50    0.10    --  102.08 125.00  30.00  142
 22  \w    -54.00 -28.00   0.50    0.05    --   18.00 154.00-129.49   52
 23  \w     26.00  52.00   0.50    0.10    --  102.08 -38.00   0.00   52
 24  \w     29.00  73.00   0.50    0.10    --  102.08 -57.00   0.00   88
 25  \w    101.00 127.00   0.50    0.10    --  102.08 -77.00  60.00   52
 26  \w     47.00  73.00   0.50    0.10    --  102.08 -57.00 -60.00   52
 27  \w    -22.00  70.00   0.50    0.05    --   51.81 -59.00  53.00  184
 28  \w     29.00  83.00   0.50    0.10    --  102.08 -59.00  53.00  108
 29  \w     35.00  70.00   0.50    0.10    --  102.08 -77.00  60.00   70
 30  \w     68.00 110.00   0.50    0.10    --  102.08-125.00  60.00   84
 31  \w     65.00  98.00   0.50    0.10    --  102.08 -99.00  60.00   66
 32  \w     34.00  59.00   0.50    0.10    --  102.08-125.00  60.00   50
 33  \w     35.00 102.00   0.50    0.10    --  102.08 -99.00 -30.00  134
 34  \w     34.00  90.00   0.50    0.10    --  102.08-125.00 -30.00  112
 35  \w     38.00  67.00   0.50    0.10    --  102.08 -99.00 -90.00   58
 36  \w     71.00 106.00   0.50    0.10    --  102.08 -99.00 -90.00   70
 37  \w     74.00 106.00   0.50    0.10    --  102.08 -99.00-150.00   64
 38  \w     68.00  94.00   0.50    0.10    --  102.08 -99.00-120.00   52
 39  \w     44.00  69.00   0.50    0.10    --  102.08 -99.00-150.00   50
 40  \w     36.00  66.00   0.50    0.10    --  102.08 -99.00-120.00   60
 41  \w     35.00  96.00   0.50    0.10    --  102.08 -99.00-180.00  122
 42  \w     75.00 106.00   0.50    0.10    --  102.08 -99.00  90.00   62
 43  \w     44.00  70.00   0.50    0.10    --  102.08 -99.00 120.00   52
 44  \w     80.00 106.00   0.50    0.10    --  102.08 -99.00 120.00   52
 45  \w   -112.00 -17.00   0.50    0.10    --  -87.66 125.00-150.00  190
 46  \w   -112.00 -17.00   0.50    0.10    --  -87.66 125.00 -60.00  190
 47  \w   -112.00 -17.00   0.50    0.10    --  -87.66 125.00 -60.00  190
 48  \w   -155.00 -86.00   0.50    0.10    --  -87.66 -99.00-180.00  138
 49  \w   -122.00 -74.00   0.50    0.05    --  -51.43-125.00-150.00   96
 50  \w   -161.00 -70.00   0.50    0.10    --  -87.66 -59.00  53.00  182
 51  \w   -125.00 -34.00   0.50    0.05    --  -51.43 -59.00  53.00  182
;
_diffrn_measurement_device 'four-circle diffractometer'
_diffrn_measurement_device_type 'XtaLAB Synergy R, HyPix-Arc 100'
_diffrn_measurement_method '\w scans'
_diffrn_orient_matrix_type 'CrysAlisPro convention (1999,Acta A55,543-557)'
_diffrn_orient_matrix_UB_11 -0.1867775000
_diffrn_orient_matrix_UB_12 -0.0427697000
_diffrn_orient_matrix_UB_13 0.0427042000
_diffrn_orient_matrix_UB_21 0.0262880000
_diffrn_orient_matrix_UB_22 -0.1083619000
_diffrn_orient_matrix_UB_23 -0.0657921000
_diffrn_orient_matrix_UB_31 0.1009997000
_diffrn_orient_matrix_UB_32 -0.0792632000
_diffrn_orient_matrix_UB_33 0.0799585000
_diffrn_radiation_monochromator mirror
_diffrn_radiation_probe x-ray
_diffrn_radiation_type CuK\a
_diffrn_radiation_wavelength 1.54184
_diffrn_reflns_av_R_equivalents 0.0522
_diffrn_reflns_av_unetI/netI 0.0407
_diffrn_reflns_Laue_measured_fraction_full 0.998
_diffrn_reflns_Laue_measured_fraction_max 0.995
_diffrn_reflns_limit_h_max 9
_diffrn_reflns_limit_h_min -9
_diffrn_reflns_limit_k_max 13
_diffrn_reflns_limit_k_min -13
_diffrn_reflns_limit_l_max 17
_diffrn_reflns_limit_l_min -14
_diffrn_reflns_number 22573
_diffrn_reflns_point_group_measured_fraction_full 0.998
_diffrn_reflns_point_group_measured_fraction_max 0.995
_diffrn_reflns_theta_full 67.684
_diffrn_reflns_theta_max 74.497
_diffrn_reflns_theta_min 3.213
_diffrn_source 'Rotating-anode X-ray tube'
_diffrn_source_type 'PhotonJet R (Cu) X-ray Source'
_exptl_absorpt_coefficient_mu 8.081
_exptl_absorpt_correction_T_max 0.848
_exptl_absorpt_correction_T_min 0.510
_exptl_absorpt_correction_type analytical
_exptl_absorpt_process_details
;
CrysAlisPro 1.171.43.100a (Rigaku Oxford Diffraction, 2023)
Analytical numeric absorption correction using a multifaceted crystal
model based on expressions derived by R.C. Clark & J.S. Reid.
(Clark, R. C. & Reid, J. S. (1995). Acta Cryst. A51, 887-897)
Empirical absorption correction using spherical harmonics,
implemented in SCALE3 ABSPACK scaling algorithm.
;
_exptl_crystal_colour colourless
_exptl_crystal_colour_primary colourless
_exptl_crystal_density_diffrn 1.784
_exptl_crystal_description plate
_exptl_crystal_F_000 588
_exptl_crystal_recrystallization_method 'Re-crystallisation from solvent: isochroman/pentane'
_exptl_crystal_size_max 0.11
_exptl_crystal_size_mid 0.032
_exptl_crystal_size_min 0.028
_refine_diff_density_max 1.533
_refine_diff_density_min -1.435
_refine_diff_density_rms 0.085
_refine_ls_extinction_method none
_refine_ls_goodness_of_fit_ref 1.049
_refine_ls_hydrogen_treatment constr
_refine_ls_matrix_type full
_refine_ls_number_parameters 363
_refine_ls_number_reflns 4439
_refine_ls_number_restraints 38
_refine_ls_restrained_S_all 1.048
_refine_ls_R_factor_all 0.0445
_refine_ls_R_factor_gt 0.0355
_refine_ls_shift/su_max 0.001
_refine_ls_shift/su_mean 0.000
_refine_ls_structure_factor_coef Fsqd
_refine_ls_weighting_details 'w=1/[\s^2^(Fo^2^)+(0.0223P)^2^+1.8871P] where P=(Fo^2^+2Fc^2^)/3'
_refine_ls_weighting_scheme calc
_refine_ls_wR_factor_gt 0.0756
_refine_ls_wR_factor_ref 0.0793
_reflns_Friedel_coverage 0.000
_reflns_number_gt 3829
_reflns_number_total 4439
_reflns_threshold_expression 'I > 2\s(I)'
_cod_data_source_file d4ce00441h2.cif
_cod_data_source_block 1_Isochroman
_cod_depositor_comments 'Adding full bibliography for 7248652--7248666.cif.'
_cod_database_code 7248660
_shelxl_version_number 2014/6
_shelx_space_group_comment
;
The symmetry employed for this shelxl refinement is uniquely defined
by the following loop, which should always be used as a source of
symmetry information in preference to the above space-group names.
They are only intended as comments.
;
_shelx_estimated_absorpt_t_max 0.805
_shelx_estimated_absorpt_t_min 0.470
_diffrn_oxdiff_digest_frames
;
0156087976f892603c4c41124f633d95ce05382900b
;
_reflns_odcompleteness_completeness 99.51
_reflns_odcompleteness_iscentric 1
_reflns_odcompleteness_theta 74.33
_olex2_refinement_description
;
1. Fixed Uiso
 At 1.2 times of:
  All C(H) groups, All C(H,H) groups, All C(H,H,H,H) groups
2. Restrained distances
 C59A-C53 = C59A-C60A
 1.5 with sigma of 0.02
3. Rigid body (RIGU) restrains
 O51A, C53, C58, C59, C59A, C60A
 with sigma for 1-2 distances of 0.004 and sigma for 1-3 distances of 0.004
4. Others
 Sof(O51A)=Sof(H59C)=Sof(H59D)=Sof(C59A)=Sof(H59E)=Sof(H59F)=Sof(C60A)=
 Sof(H60C)=Sof(H60D)=1-FVAR(1)
 Sof(O51)=Sof(C52)=Sof(H52A)=Sof(H52B)=Sof(H59A)=Sof(H59B)=Sof(C60)=Sof(H60A)=
 Sof(H60B)=FVAR(1)
 Sof(O31A)=Sof(H32C)=Sof(H32D)=Sof(H39C)=Sof(H39D)=Sof(C40A)=Sof(H40C)=
 Sof(H40D)=1-FVAR(2)
 Sof(O31)=Sof(H32A)=Sof(H32B)=Sof(H39A)=Sof(H39B)=Sof(C40)=Sof(H40A)=Sof(H40B)=
 FVAR(2)
5.a Secondary CH2 refined with riding coordinates:
 C32(H32C,H32D), C32(H32A,H32B), C39(H39A,H39B), C39(H39C,H39D), C40(H40A,
 H40B), C40A(H40C,H40D), C52(H52A,H52B), C59(H59A,H59B), C59(H59C,H59D),
 C59A(H59E,H59F), C60(H60A,H60B), C60A(H60C,H60D)
5.b Aromatic/amide H refined with riding coordinates:
 C34(H34), C35(H35), C36(H36), C37(H37), C54(H54), C55(H55), C56(H56), C57(H57)
;
_olex2_submission_special_instructions 'No special instructions were received'
_oxdiff_exptl_absorpt_empirical_details
;
Empirical correction (ABSPACK) includes:
- Absorption correction using spherical harmonics
- Frame scaling
;
_oxdiff_exptl_absorpt_empirical_full_max 1.577
_oxdiff_exptl_absorpt_empirical_full_min 0.605

loop_
_space_group_symop_operation_xyz
'x, y, z'
'-x, -y, -z'

loop_
_atom_site_label
_atom_site_type_symbol
_atom_site_fract_x
_atom_site_fract_y
_atom_site_fract_z
_atom_site_U_iso_or_equiv
_atom_site_adp_type
_atom_site_occupancy
_atom_site_site_symmetry_order
_atom_site_calc_flag
_atom_site_refinement_flags_posn
_atom_site_refinement_flags_adp
_atom_site_refinement_flags_occupancy
_atom_site_disorder_assembly
_atom_site_disorder_group
Ag1 Ag 0.86002(4) 0.42254(3) 0.03397(2) 0.03455(9) Uani 1 1 d . . . . .
F20 F 0.8780(3) 0.48667(16) 0.35006(14) 0.0349(5) Uani 1 1 d . . . . .
F21 F 0.8307(3) 0.59322(18) 0.52019(14) 0.0368(5) Uani 1 1 d . . . . .
F22 F 0.8676(3) 0.83437(18) 0.52602(14) 0.0361(5) Uani 1 1 d . . . . .
F23 F 0.9494(3) 0.97096(16) 0.35929(15) 0.0357(5) Uani 1 1 d . . . . .
F24 F 1.0026(3) 0.86615(17) 0.18867(13) 0.0318(4) Uani 1 1 d . . . . .
O11 O 0.8475(3) 0.5477(2) 0.15098(16) 0.0301(5) Uani 1 1 d . . . . .
O13 O 1.1167(3) 0.6325(2) 0.11653(16) 0.0271(5) Uani 1 1 d . . . . .
O31 O 0.5651(15) 0.3400(8) 0.1075(9) 0.0312(17) Uani 0.69(2) 1 d . . P A 1
O31A O 0.542(4) 0.383(2) 0.0978(19) 0.040(5) Uani 0.31(2) 1 d . . P A 2
C12 C 0.9731(4) 0.6120(3) 0.1681(2) 0.0237(6) Uani 1 1 d . . . . .
C14 C 0.9456(4) 0.6724(3) 0.2638(2) 0.0230(6) Uani 1 1 d . . . . .
C15 C 0.8981(5) 0.6067(3) 0.3500(2) 0.0254(7) Uani 1 1 d . . . . .
C16 C 0.8735(5) 0.6599(3) 0.4375(2) 0.0269(7) Uani 1 1 d . . . . .
C17 C 0.8922(5) 0.7827(3) 0.4409(2) 0.0273(7) Uani 1 1 d . . . . .
C18 C 0.9358(5) 0.8508(3) 0.3564(2) 0.0261(7) Uani 1 1 d . . . . .
C19 C 0.9628(4) 0.7963(3) 0.2697(2) 0.0258(7) Uani 1 1 d . . . . .
C32 C 0.4492(5) 0.3059(4) 0.0421(3) 0.0366(8) Uani 1 1 d . . . . .
H32C H 0.5363 0.2334 0.0275 0.044 Uiso 0.31(2) 1 calc R . P A 2
H32D H 0.4220 0.3508 -0.0207 0.044 Uiso 0.31(2) 1 calc R . P A 2
H32A H 0.5162 0.2399 0.0045 0.044 Uiso 0.69(2) 1 calc R . P A 1
H32B H 0.4186 0.3766 -0.0042 0.044 Uiso 0.69(2) 1 calc R . P A 1
C33 C 0.2711(5) 0.2619(3) 0.0884(2) 0.0287(7) Uani 1 1 d . . . . .
C34 C 0.1617(5) 0.1993(3) 0.0337(3) 0.0356(8) Uani 1 1 d . . . . .
H34 H 0.2003 0.1853 -0.0320 0.043 Uiso 1 1 calc R . . . .
C35 C -0.0021(5) 0.1574(3) 0.0743(3) 0.0402(9) Uani 1 1 d . . . . .
H35 H -0.0765 0.1159 0.0363 0.048 Uiso 1 1 calc R . . . .
C36 C -0.0568(5) 0.1764(3) 0.1703(3) 0.0403(9) Uani 1 1 d . . . . .
H36 H -0.1684 0.1469 0.1989 0.048 Uiso 1 1 calc R . . . .
C37 C 0.0504(5) 0.2384(4) 0.2248(3) 0.0402(9) Uani 1 1 d . . . . .
H37 H 0.0117 0.2512 0.2908 0.048 Uiso 1 1 calc R . . . .
C38 C 0.2153(5) 0.2825(3) 0.1842(3) 0.0283(7) Uani 1 1 d . . . . .
C39 C 0.3332(5) 0.3506(3) 0.2431(3) 0.0354(8) Uani 1 1 d . . . . .
H39A H 0.2522 0.4109 0.2805 0.042 Uiso 0.69(2) 1 calc R . P A 1
H39B H 0.3975 0.2920 0.2902 0.042 Uiso 0.69(2) 1 calc R . P A 1
H39C H 0.2769 0.4359 0.2472 0.042 Uiso 0.31(2) 1 calc R . P A 2
H39D H 0.3339 0.3119 0.3101 0.042 Uiso 0.31(2) 1 calc R . P A 2
C40 C 0.4742(11) 0.4152(10) 0.1803(6) 0.035(2) Uani 0.69(2) 1 d . . P A 1
H40A H 0.4124 0.4902 0.1484 0.042 Uiso 0.69(2) 1 calc R . P A 1
H40B H 0.5680 0.4402 0.2214 0.042 Uiso 0.69(2) 1 calc R . P A 1
C40A C 0.524(2) 0.352(2) 0.2020(11) 0.034(5) Uani 0.31(2) 1 d . . P A 2
H40C H 0.5865 0.4113 0.2355 0.041 Uiso 0.31(2) 1 calc R . P A 2
H40D H 0.5909 0.2700 0.2151 0.041 Uiso 0.31(2) 1 calc R . P A 2
O51 O 0.5669(5) 0.8609(3) 0.1732(2) 0.0381(12) Uani 0.752(8) 1 d . . P B 1
O51A O 0.5389(17) 1.0123(10) 0.2204(8) 0.036(3) Uani 0.248(8) 1 d . U P B 2
C52 C 0.4822(11) 0.7557(6) 0.2143(5) 0.0351(15) Uani 0.752(8) 1 d . . P B 1
H52A H 0.5688 0.6813 0.2055 0.042 Uiso 0.752(8) 1 calc R . P B 1
H52B H 0.3685 0.7469 0.1811 0.042 Uiso 0.752(8) 1 calc R . P B 1
C53 C 0.4342(5) 0.7700(3) 0.3204(3) 0.0337(8) Uani 1 1 d D U . . .
C54 C 0.4105(5) 0.6627(3) 0.3785(3) 0.0403(9) Uani 1 1 d . . . . .
H54 H 0.4252 0.5866 0.3493 0.048 Uiso 1 1 calc R . . . .
C55 C 0.3666(5) 0.6647(3) 0.4764(3) 0.0410(9) Uani 1 1 d . . . . .
H55 H 0.3528 0.5906 0.5147 0.049 Uiso 1 1 calc R . . . .
C56 C 0.3429(5) 0.7745(3) 0.5189(3) 0.0361(8) Uani 1 1 d . . . . .
H56 H 0.3098 0.7767 0.5866 0.043 Uiso 1 1 calc R . . . .
C57 C 0.3670(5) 0.8817(3) 0.4631(3) 0.0328(8) Uani 1 1 d . . . . .
H57 H 0.3510 0.9573 0.4932 0.039 Uiso 1 1 calc R . . . .
C58 C 0.4141(5) 0.8811(3) 0.3639(3) 0.0296(7) Uani 1 1 d . U . . .
C59 C 0.4457(6) 0.9977(4) 0.3040(3) 0.0442(9) Uani 1 1 d . U . . .
H59A H 0.5640 1.0274 0.3192 0.053 Uiso 0.752(8) 1 calc R . P B 1
H59B H 0.3437 1.0616 0.3189 0.053 Uiso 0.752(8) 1 calc R . P B 1
H59C H 0.3199 1.0383 0.2938 0.053 Uiso 0.248(8) 1 calc R . P B 2
H59D H 0.5016 1.0489 0.3478 0.053 Uiso 0.248(8) 1 calc R . P B 2
C59A C 0.468(3) 0.8025(15) 0.2086(12) 0.028(4) Uani 0.248(8) 1 d D U P B 2
H59E H 0.5943 0.7660 0.1894 0.034 Uiso 0.248(8) 1 calc R . P B 2
H59F H 0.3807 0.7579 0.1760 0.034 Uiso 0.248(8) 1 calc R . P B 2
C60 C 0.4531(11) 0.9714(6) 0.1938(5) 0.0426(18) Uani 0.752(8) 1 d . . P B 1
H60A H 0.3255 0.9648 0.1751 0.051 Uiso 0.752(8) 1 calc R . P B 1
H60B H 0.5028 1.0409 0.1542 0.051 Uiso 0.752(8) 1 calc R . P B 1
C60A C 0.452(3) 0.9327(16) 0.1635(16) 0.036(5) Uani 0.248(8) 1 d D U P B 2
H60C H 0.5123 0.9341 0.0968 0.043 Uiso 0.248(8) 1 calc R . P B 2
H60D H 0.3194 0.9625 0.1591 0.043 Uiso 0.248(8) 1 calc R . P B 2

loop_
_atom_site_aniso_label
_atom_site_aniso_U_11
_atom_site_aniso_U_22
_atom_site_aniso_U_33
_atom_site_aniso_U_23
_atom_site_aniso_U_13
_atom_site_aniso_U_12
Ag1 0.03237(14) 0.04601(16) 0.02840(14) -0.01641(10) 0.00691(10) -0.01568(11)
F20 0.0537(13) 0.0235(9) 0.0290(10) -0.0029(8) 0.0020(9) -0.0132(9)
F21 0.0526(13) 0.0357(11) 0.0214(9) 0.0002(8) 0.0049(9) -0.0080(9)
F22 0.0461(13) 0.0384(11) 0.0249(10) -0.0145(8) 0.0004(9) -0.0022(9)
F23 0.0475(13) 0.0222(9) 0.0390(11) -0.0082(8) -0.0018(9) -0.0074(8)
F24 0.0400(11) 0.0281(10) 0.0282(10) -0.0001(8) 0.0022(8) -0.0115(8)
O11 0.0330(13) 0.0338(12) 0.0264(12) -0.0123(10) 0.0034(10) -0.0136(10)
O13 0.0253(12) 0.0329(12) 0.0242(11) -0.0066(9) 0.0023(9) -0.0072(9)
O31 0.027(2) 0.036(4) 0.032(3) -0.007(4) 0.005(2) -0.013(3)
O31A 0.054(11) 0.045(11) 0.026(7) -0.007(9) 0.009(6) -0.033(10)
C12 0.0275(17) 0.0246(15) 0.0198(15) -0.0037(12) -0.0010(13) -0.0052(13)
C14 0.0220(16) 0.0250(15) 0.0230(15) -0.0063(13) 0.0006(12) -0.0052(12)
C15 0.0301(17) 0.0248(15) 0.0229(16) -0.0060(13) -0.0013(13) -0.0078(13)
C16 0.0295(17) 0.0292(17) 0.0220(16) 0.0001(13) -0.0001(13) -0.0054(13)
C17 0.0258(17) 0.0329(17) 0.0242(16) -0.0102(14) -0.0012(13) -0.0021(13)
C18 0.0258(17) 0.0218(15) 0.0318(17) -0.0076(13) -0.0017(13) -0.0041(12)
C19 0.0238(16) 0.0282(16) 0.0263(16) -0.0002(13) -0.0001(13) -0.0083(13)
C32 0.036(2) 0.045(2) 0.0310(19) -0.0059(16) 0.0038(15) -0.0155(16)
C33 0.0270(17) 0.0271(16) 0.0318(18) 0.0063(14) -0.0035(14) -0.0064(13)
C34 0.0315(19) 0.040(2) 0.0357(19) 0.0051(16) -0.0068(15) -0.0090(15)
C35 0.037(2) 0.0350(19) 0.051(2) 0.0102(18) -0.0168(18) -0.0106(16)
C36 0.0245(18) 0.038(2) 0.057(3) 0.0137(18) -0.0023(17) -0.0088(15)
C37 0.034(2) 0.043(2) 0.043(2) 0.0014(17) 0.0062(17) -0.0095(16)
C38 0.0263(17) 0.0240(16) 0.0334(18) 0.0027(14) 0.0024(14) -0.0027(13)
C39 0.037(2) 0.040(2) 0.0301(18) -0.0078(15) 0.0072(15) -0.0127(16)
C40 0.035(4) 0.036(5) 0.036(3) -0.010(3) 0.004(3) -0.013(3)
C40A 0.033(8) 0.044(11) 0.026(7) -0.012(7) 0.010(6) -0.017(7)
O51 0.034(2) 0.048(2) 0.0321(19) 0.0011(16) 0.0001(15) -0.0063(18)
O51A 0.040(6) 0.029(5) 0.041(5) -0.001(4) -0.005(4) -0.012(4)
C52 0.031(3) 0.037(4) 0.038(3) -0.013(3) 0.000(2) -0.005(3)
C53 0.0208(17) 0.047(2) 0.0361(19) -0.0147(16) -0.0016(14) -0.0083(14)
C54 0.033(2) 0.0310(18) 0.060(3) -0.0192(18) 0.0002(18) -0.0082(15)
C55 0.035(2) 0.0318(19) 0.057(3) 0.0041(18) -0.0054(18) -0.0099(16)
C56 0.0330(19) 0.044(2) 0.0322(19) -0.0013(16) -0.0005(15) -0.0092(16)
C57 0.0310(19) 0.0300(17) 0.0387(19) -0.0094(15) -0.0028(15) -0.0038(14)
C58 0.0248(17) 0.0328(17) 0.0320(17) -0.0032(14) -0.0029(14) -0.0053(13)
C59 0.041(2) 0.045(2) 0.047(2) 0.0097(18) -0.0048(18) -0.0112(17)
C59A 0.019(8) 0.028(7) 0.040(5) -0.017(4) 0.001(5) -0.007(7)
C60 0.041(4) 0.032(4) 0.052(4) 0.013(3) -0.002(3) -0.003(3)
C60A 0.030(9) 0.031(7) 0.047(7) -0.004(5) 0.001(6) -0.009(6)

loop_
_atom_type_symbol
_atom_type_description
_atom_type_scat_dispersion_real
_atom_type_scat_dispersion_imag
_atom_type_scat_source
C C 0.0181 0.0091 'International Tables Vol C Tables 4.2.6.8 and 6.1.1.4'
H H 0.0000 0.0000 'International Tables Vol C Tables 4.2.6.8 and 6.1.1.4'
Ag Ag 0.1306 4.2820 'International Tables Vol C Tables 4.2.6.8 and 6.1.1.4'
F F 0.0727 0.0534 'International Tables Vol C Tables 4.2.6.8 and 6.1.1.4'
O O 0.0492 0.0322 'International Tables Vol C Tables 4.2.6.8 and 6.1.1.4'

loop_
_exptl_crystal_face_index_h
_exptl_crystal_face_index_k
_exptl_crystal_face_index_l
_exptl_crystal_face_perp_dist
0 -6 -5 0.0171
0 6 5 0.0111
5 0 0 0.0584
-5 0 0 0.0424
0 7 -3 0.0161
0 1 -9 0.0138
0 -5 6 0.0093

loop_
_geom_angle_atom_site_label_1
_geom_angle_atom_site_label_2
_geom_angle_atom_site_label_3
_geom_angle
_geom_angle_site_symmetry_1
_geom_angle_site_symmetry_3
_geom_angle_publ_flag
O11 Ag1 Ag1 78.23(6) . 2_765 ?
O11 Ag1 O13 156.93(8) . 2_765 ?
O11 Ag1 O31 89.7(3) . . ?
O11 Ag1 O31A 84.9(6) . . ?
O13 Ag1 Ag1 84.29(6) 2_765 2_765 ?
O13 Ag1 O31 104.3(3) 2_765 . ?
O13 Ag1 O31A 105.3(6) 2_765 . ?
O31 Ag1 Ag1 164.2(2) . 2_765 ?
O31A Ag1 Ag1 153.4(6) . 2_765 ?
C12 O11 Ag1 125.9(2) . . ?
C12 O13 Ag1 118.0(2) . 2_765 ?
C32 O31 Ag1 115.4(7) . . ?
C32 O31 C40 114.4(8) . . ?
C40 O31 Ag1 111.9(7) . . ?
C32 O31A Ag1 115.3(15) . . ?
C32 O31A C40A 113.4(17) . . ?
C40A O31A Ag1 114.0(18) . . ?
O11 C12 C14 115.4(3) . . ?
O13 C12 O11 128.4(3) . . ?
O13 C12 C14 116.2(3) . . ?
C15 C14 C12 121.3(3) . . ?
C15 C14 C19 116.6(3) . . ?
C19 C14 C12 122.1(3) . . ?
F20 C15 C14 120.1(3) . . ?
F20 C15 C16 117.8(3) . . ?
C16 C15 C14 122.1(3) . . ?
F21 C16 C15 120.7(3) . . ?
F21 C16 C17 119.4(3) . . ?
C15 C16 C17 119.9(3) . . ?
F22 C17 C16 119.8(3) . . ?
F22 C17 C18 120.8(3) . . ?
C18 C17 C16 119.4(3) . . ?
F23 C18 C17 119.5(3) . . ?
F23 C18 C19 120.3(3) . . ?
C19 C18 C17 120.2(3) . . ?
F24 C19 C14 119.8(3) . . ?
F24 C19 C18 118.3(3) . . ?
C18 C19 C14 121.8(3) . . ?
O31 C32 C33 113.9(6) . . ?
O31A C32 C33 116.3(11) . . ?
C34 C33 C32 119.4(3) . . ?
C38 C33 C32 120.8(3) . . ?
C38 C33 C34 119.8(3) . . ?
C35 C34 C33 120.7(4) . . ?
C36 C35 C34 119.6(4) . . ?
C37 C36 C35 120.0(3) . . ?
C36 C37 C38 120.9(4) . . ?
C33 C38 C37 118.9(3) . . ?
C33 C38 C39 119.8(3) . . ?
C37 C38 C39 121.3(3) . . ?
C40 C39 C38 111.9(4) . . ?
C40A C39 C38 112.9(6) . . ?
O31 C40 C39 112.0(9) . . ?
O31A C40A C39 114(2) . . ?
C52 O51 C60 111.3(5) . . ?
C59 O51A C60A 100.8(11) . . ?
O51 C52 C53 109.0(5) . . ?
C54 C53 C52 116.5(4) . . ?
C54 C53 C59A 135.2(7) . . ?
C58 C53 C52 124.7(4) . . ?
C58 C53 C54 118.8(3) . . ?
C58 C53 C59A 105.9(7) . . ?
C55 C54 C53 121.6(3) . . ?
C54 C55 C56 119.5(3) . . ?
C55 C56 C57 120.0(4) . . ?
C56 C57 C58 121.2(3) . . ?
C53 C58 C59 120.1(3) . . ?
C57 C58 C53 118.9(3) . . ?
C57 C58 C59 121.0(3) . . ?
O51A C59 C58 128.9(6) . . ?
C58 C59 C60 108.5(4) . . ?
C60A C59A C53 123.2(14) . . ?
O51 C60 C59 112.1(4) . . ?
O51A C60A C59A 111.0(17) . . ?

loop_
_geom_bond_atom_site_label_1
_geom_bond_atom_site_label_2
_geom_bond_distance
_geom_bond_site_symmetry_2
_geom_bond_publ_flag
Ag1 Ag1 2.8444(5) 2_765 ?
Ag1 O11 2.191(2) . ?
Ag1 O13 2.199(2) 2_765 ?
Ag1 O31 2.523(11) . ?
Ag1 O31A 2.48(3) . ?
F20 C15 1.345(3) . ?
F21 C16 1.347(4) . ?
F22 C17 1.336(4) . ?
F23 C18 1.340(3) . ?
F24 C19 1.341(3) . ?
O11 C12 1.254(4) . ?
O13 Ag1 2.199(2) 2_765 ?
O13 C12 1.248(4) . ?
O31 C32 1.376(12) . ?
O31 C40 1.430(14) . ?
O31A C32 1.43(3) . ?
O31A C40A 1.46(3) . ?
C12 C14 1.514(4) . ?
C14 C15 1.388(4) . ?
C14 C19 1.391(4) . ?
C15 C16 1.372(5) . ?
C16 C17 1.377(5) . ?
C17 C18 1.376(5) . ?
C18 C19 1.372(5) . ?
C32 C33 1.507(5) . ?
C33 C34 1.396(5) . ?
C33 C38 1.384(5) . ?
C34 C35 1.383(5) . ?
C35 C36 1.382(6) . ?
C36 C37 1.381(6) . ?
C37 C38 1.399(5) . ?
C38 C39 1.509(5) . ?
C39 C40 1.493(8) . ?
C39 C40A 1.460(14) . ?
O51 C52 1.427(7) . ?
O51 C60 1.435(8) . ?
O51A C59 1.301(11) . ?
O51A C60A 1.44(2) . ?
C52 C53 1.498(7) . ?
C53 C54 1.397(5) . ?
C53 C58 1.392(5) . ?
C53 C59A 1.567(16) . ?
C54 C55 1.368(6) . ?
C55 C56 1.371(5) . ?
C56 C57 1.382(5) . ?
C57 C58 1.388(5) . ?
C58 C59 1.506(5) . ?
C59 C60 1.566(9) . ?
C59A C60A 1.519(17) . ?

loop_
_exptl_oxdiff_crystal_face_indexfrac_h
_exptl_oxdiff_crystal_face_indexfrac_k
_exptl_oxdiff_crystal_face_indexfrac_l
_exptl_oxdiff_crystal_face_x
_exptl_oxdiff_crystal_face_y
_exptl_oxdiff_crystal_face_z
0.0043 -5.9571 -5.3670 0.0248 0.9987 0.0435
-0.0043 5.9571 5.3670 -0.0248 -0.9987 -0.0435
4.6117 -0.4973 -0.4305 -0.8585 0.2034 0.4708
-4.6117 0.4973 0.4305 0.8585 -0.2034 -0.4708
0.3310 6.5367 -3.0256 -0.4706 -0.5006 -0.7266
0.3601 1.0909 -8.6695 -0.4841 0.4616 -0.7433
0.0025 -4.9603 6.0543 0.4702 0.1393 0.8775
